data_7717039
loop_
_publ_author_name
'Tersch&#xfc;ren, Tatjana'
'Schnakenburg, Gregor'
'Streubel, Rainer'

_publ_section_title
;
 Synthesis of P-bridged, planar bis(NHC) BCl<sub>3</sub> adducts.
;
_journal_issue 39
_journal_name_full 'Dalton transactions (Cambridge, England : 2003)'
_journal_page_first 16377
_journal_page_last 16383
_journal_paper_doi 10.1039/d4dt02235a
_journal_volume 53
_journal_year 2024
_chemical_formula_moiety 'C30 H56 B2 Cl6 N6 O2 P2'
_chemical_formula_sum 'C30 H56 B2 Cl6 N6 O2 P2'
_chemical_formula_weight 829.06
_chemical_name_systematic TT-274
_space_group_crystal_system triclinic
_space_group_IT_number 2
_space_group_name_Hall '-P 1'
_space_group_name_H-M_alt 'P -1'
_atom_sites_solution_hydrogens geom
_audit_creation_date 2021-03-01
_audit_creation_method
;
Olex2 1.2
(compiled 2018.05.29 svn.r3508 for OlexSys, GUI svn.r5506)
;
_audit_update_record
;
2024-08-05 deposited with the CCDC.	2024-09-12 downloaded from the CCDC.
;
_cell_angle_alpha 115.6440(10)
_cell_angle_beta 92.465(2)
_cell_angle_gamma 97.618(2)
_cell_formula_units_Z 1
_cell_length_a 9.9165(4)
_cell_length_b 10.3070(4)
_cell_length_c 11.5166(5)
_cell_measurement_reflns_used 9697
_cell_measurement_temperature 123
_cell_measurement_theta_max 72.58
_cell_measurement_theta_min 4.29
_cell_volume 1045.14(8)
_computing_cell_refinement 'SAINT V8.40B (?, 2016)'
_computing_data_reduction 'SAINT V8.40B (?, 2016)'
_computing_molecular_graphics 'Olex2 (Dolomanov et al., 2009)'
_computing_publication_material 'Olex2 (Dolomanov et al., 2009)'
_computing_structure_refinement 'XL (Sheldrick, 2008)'
_computing_structure_solution 'SHELXT 2018/2 (Sheldrick, 2018)'
_diffrn_ambient_temperature 123
_diffrn_detector 'Bruker Photon100 detector'
_diffrn_detector_area_resol_mean 7.9
_diffrn_detector_type 'CMOS area detector'
_diffrn_measured_fraction_theta_full 0.983
_diffrn_measured_fraction_theta_max 0.974
_diffrn_measurement_device 'three-circle diffractometer'
_diffrn_measurement_device_type 'Bruker D8 Venture'
_diffrn_measurement_method '\w and \f scans'
_diffrn_radiation_monochromator 'mirror optics'
_diffrn_radiation_probe x-ray
_diffrn_radiation_type CuK\a
_diffrn_radiation_wavelength 1.54178
_diffrn_reflns_av_R_equivalents 0.0475
_diffrn_reflns_av_unetI/netI 0.0469
_diffrn_reflns_Laue_measured_fraction_full 0.983
_diffrn_reflns_Laue_measured_fraction_max 0.974
_diffrn_reflns_limit_h_max 12
_diffrn_reflns_limit_h_min -12
_diffrn_reflns_limit_k_max 12
_diffrn_reflns_limit_k_min -12
_diffrn_reflns_limit_l_max 14
_diffrn_reflns_limit_l_min -14
_diffrn_reflns_number 12580
_diffrn_reflns_point_group_measured_fraction_full 0.983
_diffrn_reflns_point_group_measured_fraction_max 0.974
_diffrn_reflns_theta_full 67.679
_diffrn_reflns_theta_max 72.577
_diffrn_reflns_theta_min 4.527
_diffrn_source 'microfocus sealed X-ray tube'
_diffrn_source_type 'Incoatec I\ms'
_diffrn_standards_number 0
_exptl_absorpt_coefficient_mu 4.752
_exptl_absorpt_correction_T_max 0.7535
_exptl_absorpt_correction_T_min 0.4836
_exptl_absorpt_correction_type multi-scan
_exptl_absorpt_process_details
'SADABS-2016/2 (Bruker,2016/2) was used for absorption correction. wR2(int) was 0.1362 before and 0.0739 after correction. The Ratio of minimum to maximum transmission is 0.6418. The \l/2 correction factor is Not present.'
_exptl_crystal_colour 'clear colourless'
_exptl_crystal_colour_lustre clear
_exptl_crystal_colour_primary colourless
_exptl_crystal_density_diffrn 1.317
_exptl_crystal_description prism
_exptl_crystal_F_000 436
_exptl_crystal_size_max 0.32
_exptl_crystal_size_mid 0.16
_exptl_crystal_size_min 0.12
_refine_diff_density_max 1.392
_refine_diff_density_min -1.033
_refine_diff_density_rms 0.103
_refine_ls_extinction_method none
_refine_ls_goodness_of_fit_ref 1.071
_refine_ls_hydrogen_treatment constr
_refine_ls_matrix_type full
_refine_ls_number_parameters 254
_refine_ls_number_reflns 4054
_refine_ls_number_restraints 226
_refine_ls_restrained_S_all 1.178
_refine_ls_R_factor_all 0.0681
_refine_ls_R_factor_gt 0.0598
_refine_ls_shift/su_max 0.000
_refine_ls_shift/su_mean 0.000
_refine_ls_structure_factor_coef Fsqd
_refine_ls_weighting_details 'w=1/[\s^2^(Fo^2^)+(0.0600P)^2^+3.3054P] where P=(Fo^2^+2Fc^2^)/3'
_refine_ls_weighting_scheme calc
_refine_ls_wR_factor_gt 0.1500
_refine_ls_wR_factor_ref 0.1584
_reflns_Friedel_coverage 0.000
_reflns_number_gt 3560
_reflns_number_total 4054
_reflns_threshold_expression 'I > 2\s(I)'
_cod_data_source_file d4dt02235a2.cif
_cod_data_source_block 1
_cod_depositor_comments 'Adding full bibliography for 7717039.cif.'
_cod_original_cell_volume 1045.14(7)
_cod_database_code 7717039
_shelx_shelxl_version_number 2014/7
_shelx_space_group_comment
;
The symmetry employed for this shelxl refinement is uniquely defined
by the following loop, which should always be used as a source of
symmetry information in preference to the above space-group names.
They are only intended as comments.
;
_shelx_estimated_absorpt_t_max 0.599
_shelx_estimated_absorpt_t_min 0.312
_olex2_refinement_description
;
1. Fixed Uiso
 At 1.2 times of:
  All C(H,H) groups
 At 1.5 times of:
  All C(H,H,H) groups
2. Restrained distances
 C12-C13 \\sim C12S-C13S
 with sigma of 0.0001
 C13-C14 \\sim C13S-C14S
 with sigma of 0.0001
 C14-C15 \\sim C14S-C15S
 with sigma of 0.0001
 N2-C12 \\sim N2-C12S
 with sigma of 0.0001
3. Uiso/Uaniso restraints and constraints
C13 \\sim C13S: within 2A with sigma of 0.0001 and sigma for terminal atoms of
0.005
Uanis(C12) \\sim Ueq, Uanis(C13) \\sim Ueq, Uanis(C13S) \\sim Ueq: with sigma
of 0.001 and sigma for terminal atoms of 0.002
Uanis(C5) \\sim Ueq, Uanis(C6) \\sim Ueq, Uanis(C7) \\sim Ueq: with sigma of
0.002 and sigma for terminal atoms of 0.004
4. Rigid body (RIGU) restrains
 All non-hydrogen atoms
 with sigma for 1-2 distances of 0.001 and sigma for 1-3 distances of 0.001
5. Others
 Sof(C13S)=Sof(H13C)=Sof(H13D)=Sof(C14S)=Sof(H14C)=Sof(H14D)=Sof(C15S)=
 Sof(H15D)=Sof(H15E)=Sof(H15F)=Sof(C12S)=Sof(H12C)=Sof(H12D)=1-FVAR(1)
 Sof(C13)=Sof(H13A)=Sof(H13B)=Sof(C14)=Sof(H14A)=Sof(H14B)=Sof(C15)=Sof(H15A)=
 Sof(H15B)=Sof(H15C)=Sof(C12)=Sof(H12A)=Sof(H12B)=FVAR(1)
6.a Secondary CH2 refined with riding coordinates:
 C4(H4A,H4B), C5(H5A,H5B), C6(H6A,H6B), C8(H8A,H8B), C10(H10A,H10B), C13(H13A,
 H13B), C14(H14A,H14B), C13S(H13C,H13D), C14S(H14C,H14D), C12(H12A,H12B),
 C12S(H12C,H12D)
6.b Idealised Me refined as rotating group:
 C7(H7A,H7B,H7C), C9(H9A,H9B,H9C), C11(H11A,H11B,H11C), C15(H15A,H15B,H15C),
 C15S(H15D,H15E,H15F)
;
_olex2_submission_special_instructions 'No special instructions were received'

loop_
_space_group_symop_operation_xyz
'x, y, z'
'-x, -y, -z'

loop_
_atom_site_label
_atom_site_type_symbol
_atom_site_fract_x
_atom_site_fract_y
_atom_site_fract_z
_atom_site_U_iso_or_equiv
_atom_site_adp_type
_atom_site_occupancy
_atom_site_site_symmetry_order
_atom_site_calc_flag
_atom_site_refinement_flags_posn
_atom_site_refinement_flags_adp
_atom_site_refinement_flags_occupancy
_atom_site_disorder_assembly
_atom_site_disorder_group
Cl1 Cl 0.54544(10) 0.66763(9) 0.74082(8) 0.0293(2) Uani 1 1 d . U . . .
Cl2 Cl 0.32603(13) 0.52173(10) 0.84530(9) 0.0458(3) Uani 1 1 d . U . . .
Cl3 Cl 0.26320(11) 0.56968(10) 0.60893(11) 0.0406(3) Uani 1 1 d . U . . .
P1 P 0.35503(7) -0.06079(8) 0.37251(7) 0.01312(19) Uani 1 1 d . U . . .
O1 O 0.2093(2) -0.1072(3) 0.3751(2) 0.0240(5) Uani 1 1 d . U . . .
N1 N 0.3634(2) 0.2410(3) 0.5182(2) 0.0131(4) Uani 1 1 d . U . . .
N2 N 0.5381(3) 0.3148(3) 0.6637(2) 0.0164(5) Uani 1 1 d D U . . .
N3 N 0.3916(3) -0.0611(3) 0.2351(2) 0.0191(5) Uani 1 1 d . U . . .
C1 C 0.4334(3) 0.3600(3) 0.6196(3) 0.0153(5) Uani 1 1 d . U . . .
C2 C 0.4228(3) 0.1191(3) 0.4978(3) 0.0109(5) Uani 1 1 d . U . . .
C3 C 0.5328(3) 0.1656(3) 0.5901(3) 0.0126(5) Uani 1 1 d . U . . .
C4 C 0.2351(3) 0.2303(4) 0.4411(3) 0.0179(6) Uani 1 1 d . U . . .
H4A H 0.2274 0.1452 0.3551 0.022 Uiso 1 1 calc R . . . .
H4B H 0.2389 0.3191 0.4274 0.022 Uiso 1 1 calc R . . . .
C5 C 0.1084(4) 0.2138(4) 0.5078(4) 0.0283(7) Uani 1 1 d . U . . .
H5A H 0.0978 0.1192 0.5123 0.034 Uiso 1 1 calc R . . . .
H5B H 0.1198 0.2928 0.5974 0.034 Uiso 1 1 calc R . . . .
C6 C -0.0193(4) 0.2205(6) 0.4331(5) 0.0452(9) Uani 1 1 d . U . . .
H6A H -0.0984 0.2186 0.4824 0.054 Uiso 1 1 calc R . . . .
H6B H -0.0065 0.3146 0.4277 0.054 Uiso 1 1 calc R . . . .
C7 C -0.0523(5) 0.0983(7) 0.2984(5) 0.0604(12) Uani 1 1 d . U . . .
H7A H 0.0197 0.1070 0.2453 0.091 Uiso 1 1 calc GR . . . .
H7B H -0.1403 0.1037 0.2600 0.091 Uiso 1 1 calc GR . . . .
H7C H -0.0581 0.0045 0.3020 0.091 Uiso 1 1 calc GR . . . .
C8 C 0.2857(4) -0.1273(4) 0.1221(3) 0.0299(8) Uani 1 1 d . U . . .
H8A H 0.1968 -0.1507 0.1506 0.036 Uiso 1 1 calc R . . . .
H8B H 0.3097 -0.2199 0.0579 0.036 Uiso 1 1 calc R . . . .
C9 C 0.2702(5) -0.0282(4) 0.0574(4) 0.0383(10) Uani 1 1 d . U . . .
H9A H 0.2016 -0.0788 -0.0186 0.057 Uiso 1 1 calc GR . . . .
H9B H 0.3582 -0.0031 0.0303 0.057 Uiso 1 1 calc GR . . . .
H9C H 0.2407 0.0612 0.1189 0.057 Uiso 1 1 calc GR . . . .
C10 C 0.5343(4) -0.0259(4) 0.2145(3) 0.0222(6) Uani 1 1 d . U . . .
H10A H 0.5903 0.0269 0.2999 0.027 Uiso 1 1 calc R . . . .
H10B H 0.5387 0.0406 0.1729 0.027 Uiso 1 1 calc R . . . .
C11 C 0.5966(5) -0.1592(5) 0.1310(4) 0.0389(10) Uani 1 1 d . U . . .
H11A H 0.5430 -0.2112 0.0456 0.058 Uiso 1 1 calc GR . . . .
H11B H 0.5955 -0.2242 0.1729 0.058 Uiso 1 1 calc GR . . . .
H11C H 0.6912 -0.1278 0.1209 0.058 Uiso 1 1 calc GR . . . .
C13 C 0.7904(3) 0.4462(5) 0.7139(3) 0.0185(7) Uani 0.508(5) 1 d D U P A 1
H13A H 0.7742 0.5191 0.6827 0.022 Uiso 0.508(5) 1 calc R . P A 1
H13B H 0.8117 0.3597 0.6393 0.022 Uiso 0.508(5) 1 calc R . P A 1
C14 C 0.9144(4) 0.5109(5) 0.8169(4) 0.0343(16) Uani 0.508(5) 1 d D U P A 1
H14A H 0.9318 0.4371 0.8466 0.041 Uiso 0.508(5) 1 calc R . P A 1
H14B H 0.9957 0.5315 0.7767 0.041 Uiso 0.508(5) 1 calc R . P A 1
C15 C 0.8987(8) 0.6500(5) 0.9340(5) 0.046(2) Uani 0.508(5) 1 d D U P A 1
H15A H 0.8782 0.7229 0.9056 0.069 Uiso 0.508(5) 1 calc GR . P A 1
H15B H 0.9839 0.6879 0.9928 0.069 Uiso 0.508(5) 1 calc GR . P A 1
H15C H 0.8236 0.6290 0.9793 0.069 Uiso 0.508(5) 1 calc GR . P A 1
B1 B 0.3930(4) 0.5232(4) 0.6961(4) 0.0247(7) Uani 1 1 d . U . . .
C13S C 0.7607(3) 0.4609(5) 0.7599(3) 0.0185(7) Uani 0.492(5) 1 d D U P A 2
H13C H 0.7482 0.5125 0.7061 0.022 Uiso 0.492(5) 1 calc R . P A 2
H13D H 0.8073 0.3772 0.7116 0.022 Uiso 0.492(5) 1 calc R . P A 2
C14S C 0.8457(3) 0.5644(6) 0.8889(3) 0.0322(17) Uani 0.492(5) 1 d D U P A 2
H14C H 0.7959 0.6451 0.9378 0.039 Uiso 0.492(5) 1 calc R . P A 2
H14D H 0.8582 0.5110 0.9412 0.039 Uiso 0.492(5) 1 calc R . P A 2
C15S C 0.9847(4) 0.6271(7) 0.8681(6) 0.046(2) Uani 0.492(5) 1 d D U P A 2
H15D H 0.9728 0.6699 0.8080 0.070 Uiso 0.492(5) 1 calc GR . P A 2
H15E H 1.0395 0.5491 0.8317 0.070 Uiso 0.492(5) 1 calc GR . P A 2
H15F H 1.0317 0.7026 0.9513 0.070 Uiso 0.492(5) 1 calc GR . P A 2
C12 C 0.6603(3) 0.4014(5) 0.7615(3) 0.0132(9) Uani 0.508(5) 1 d D U P A 1
H12A H 0.6830 0.3436 0.8073 0.016 Uiso 0.508(5) 1 calc R . P A 1
H12B H 0.6325 0.4913 0.8265 0.016 Uiso 0.508(5) 1 calc R . P A 1
C12S C 0.6233(3) 0.4082(5) 0.7916(3) 0.0142(13) Uiso 0.492(5) 1 d D U P A 2
H12C H 0.6350 0.3508 0.8403 0.017 Uiso 0.492(5) 1 calc R . P A 2
H12D H 0.5791 0.4922 0.8446 0.017 Uiso 0.492(5) 1 calc R . P A 2

loop_
_atom_site_aniso_label
_atom_site_aniso_U_11
_atom_site_aniso_U_22
_atom_site_aniso_U_33
_atom_site_aniso_U_23
_atom_site_aniso_U_13
_atom_site_aniso_U_12
Cl1 0.0455(5) 0.0136(4) 0.0331(5) 0.0121(3) 0.0122(4) 0.0102(3)
Cl2 0.0894(8) 0.0173(5) 0.0281(5) 0.0047(4) 0.0361(5) 0.0103(5)
Cl3 0.0482(6) 0.0261(5) 0.0569(6) 0.0214(4) 0.0096(4) 0.0252(4)
P1 0.0152(4) 0.0107(4) 0.0136(4) 0.0060(3) -0.0036(3) 0.0022(3)
O1 0.0164(9) 0.0227(12) 0.0376(13) 0.0194(10) -0.0054(8) 0.0001(8)
N1 0.0173(9) 0.0143(9) 0.0123(9) 0.0081(7) 0.0055(7) 0.0086(7)
N2 0.0254(10) 0.0109(10) 0.0122(9) 0.0045(8) -0.0013(8) 0.0043(7)
N3 0.0332(12) 0.0131(12) 0.0107(9) 0.0049(8) -0.0021(8) 0.0052(9)
C1 0.0244(11) 0.0134(9) 0.0117(10) 0.0074(8) 0.0048(8) 0.0082(8)
C2 0.0130(10) 0.0122(9) 0.0108(9) 0.0070(7) 0.0036(8) 0.0051(7)
C3 0.0172(11) 0.0099(10) 0.0110(10) 0.0044(8) -0.0001(8) 0.0042(8)
C4 0.0176(11) 0.0179(15) 0.0249(13) 0.0145(12) 0.0013(9) 0.0068(9)
C5 0.0236(11) 0.0315(14) 0.0409(13) 0.0240(11) 0.0106(9) 0.0103(9)
C6 0.0323(13) 0.0567(17) 0.0628(15) 0.0408(13) 0.0041(11) 0.0102(11)
C7 0.041(2) 0.079(2) 0.0672(18) 0.0411(16) -0.0036(15) 0.0047(18)
C8 0.0500(17) 0.0172(15) 0.0161(12) 0.0029(11) -0.0145(12) 0.0061(13)
C9 0.066(3) 0.0294(19) 0.0207(16) 0.0124(15) -0.0130(16) 0.0117(17)
C10 0.0361(13) 0.0191(14) 0.0142(13) 0.0086(11) 0.0038(10) 0.0094(10)
C11 0.068(2) 0.0300(18) 0.0305(18) 0.0176(15) 0.0234(17) 0.0272(17)
C13 0.0182(9) 0.0181(9) 0.0192(9) 0.0081(6) 0.0023(6) 0.0029(6)
C14 0.023(2) 0.039(3) 0.034(2) 0.013(2) -0.0069(17) -0.0049(18)
C15 0.040(4) 0.044(3) 0.038(3) 0.007(2) -0.008(3) -0.002(3)
B1 0.0392(15) 0.0151(12) 0.0244(13) 0.0091(10) 0.0144(11) 0.0146(10)
C13S 0.0182(9) 0.0181(9) 0.0192(9) 0.0081(6) 0.0023(6) 0.0029(6)
C14S 0.028(3) 0.034(3) 0.023(2) 0.0068(19) -0.0038(18) -0.008(2)
C15S 0.031(3) 0.059(5) 0.038(4) 0.018(4) -0.005(2) -0.016(3)
C12 0.0161(11) 0.0122(12) 0.0115(11) 0.0051(8) 0.0011(7) 0.0035(8)

loop_
_atom_type_symbol
_atom_type_description
_atom_type_scat_dispersion_real
_atom_type_scat_dispersion_imag
_atom_type_scat_source
C C 0.0181 0.0091 'International Tables Vol C Tables 4.2.6.8 and 6.1.1.4'
H H 0.0000 0.0000 'International Tables Vol C Tables 4.2.6.8 and 6.1.1.4'
B B 0.0090 0.0039 'International Tables Vol C Tables 4.2.6.8 and 6.1.1.4'
Cl Cl 0.3639 0.7018 'International Tables Vol C Tables 4.2.6.8 and 6.1.1.4'
N N 0.0311 0.0180 'International Tables Vol C Tables 4.2.6.8 and 6.1.1.4'
O O 0.0492 0.0322 'International Tables Vol C Tables 4.2.6.8 and 6.1.1.4'
P P 0.2955 0.4335 'International Tables Vol C Tables 4.2.6.8 and 6.1.1.4'

loop_
_geom_angle_atom_site_label_1
_geom_angle_atom_site_label_2
_geom_angle_atom_site_label_3
_geom_angle
_geom_angle_site_symmetry_1
_geom_angle_site_symmetry_3
_geom_angle_publ_flag
O1 P1 N3 113.94(14) . . ?
O1 P1 C2 113.53(14) . . ?
O1 P1 C3 114.16(13) . 2_656 ?
N3 P1 C2 106.53(13) . . ?
N3 P1 C3 107.52(13) . 2_656 ?
C2 P1 C3 99.99(13) . 2_656 ?
C1 N1 C2 110.3(2) . . ?
C1 N1 C4 127.7(2) . . ?
C2 N1 C4 121.9(2) . . ?
C1 N2 C3 110.0(2) . . ?
C1 N2 C12 130.4(3) . . ?
C1 N2 C12S 122.6(3) . . ?
C3 N2 C12 119.0(3) . . ?
C3 N2 C12S 126.0(3) . . ?
C8 N3 P1 119.5(2) . . ?
C10 N3 P1 120.4(2) . . ?
C10 N3 C8 118.8(3) . . ?
N1 C1 N2 106.4(2) . . ?
N1 C1 B1 129.3(3) . . ?
N2 C1 B1 123.6(3) . . ?
N1 C2 P1 123.0(2) . . ?
C3 C2 P1 130.4(2) . . ?
C3 C2 N1 106.7(2) . . ?
N2 C3 P1 123.6(2) . 2_656 ?
C2 C3 P1 129.5(2) . 2_656 ?
C2 C3 N2 106.6(2) . . ?
N1 C4 H4A 109.2 . . ?
N1 C4 H4B 109.2 . . ?
N1 C4 C5 112.2(3) . . ?
H4A C4 H4B 107.9 . . ?
C5 C4 H4A 109.2 . . ?
C5 C4 H4B 109.2 . . ?
C4 C5 H5A 109.6 . . ?
C4 C5 H5B 109.6 . . ?
H5A C5 H5B 108.1 . . ?
C6 C5 C4 110.4(3) . . ?
C6 C5 H5A 109.6 . . ?
C6 C5 H5B 109.6 . . ?
C5 C6 H6A 108.7 . . ?
C5 C6 H6B 108.7 . . ?
H6A C6 H6B 107.6 . . ?
C7 C6 C5 114.0(4) . . ?
C7 C6 H6A 108.7 . . ?
C7 C6 H6B 108.7 . . ?
C6 C7 H7A 109.5 . . ?
C6 C7 H7B 109.5 . . ?
C6 C7 H7C 109.5 . . ?
H7A C7 H7B 109.5 . . ?
H7A C7 H7C 109.5 . . ?
H7B C7 H7C 109.5 . . ?
N3 C8 H8A 109.0 . . ?
N3 C8 H8B 109.0 . . ?
N3 C8 C9 112.9(3) . . ?
H8A C8 H8B 107.8 . . ?
C9 C8 H8A 109.0 . . ?
C9 C8 H8B 109.0 . . ?
C8 C9 H9A 109.5 . . ?
C8 C9 H9B 109.5 . . ?
C8 C9 H9C 109.5 . . ?
H9A C9 H9B 109.5 . . ?
H9A C9 H9C 109.5 . . ?
H9B C9 H9C 109.5 . . ?
N3 C10 H10A 108.8 . . ?
N3 C10 H10B 108.8 . . ?
N3 C10 C11 113.8(3) . . ?
H10A C10 H10B 107.7 . . ?
C11 C10 H10A 108.8 . . ?
C11 C10 H10B 108.8 . . ?
C10 C11 H11A 109.5 . . ?
C10 C11 H11B 109.5 . . ?
C10 C11 H11C 109.5 . . ?
H11A C11 H11B 109.5 . . ?
H11A C11 H11C 109.5 . . ?
H11B C11 H11C 109.5 . . ?
H13A C13 H13B 107.7 . . ?
C14 C13 H13A 108.8 . . ?
C14 C13 H13B 108.8 . . ?
C12 C13 H13A 108.8 . . ?
C12 C13 H13B 108.8 . . ?
C12 C13 C14 113.9(3) . . ?
C13 C14 H14A 108.7 . . ?
C13 C14 H14B 108.7 . . ?
H14A C14 H14B 107.6 . . ?
C15 C14 C13 114.3(4) . . ?
C15 C14 H14A 108.7 . . ?
C15 C14 H14B 108.7 . . ?
C14 C15 H15A 109.5 . . ?
C14 C15 H15B 109.5 . . ?
C14 C15 H15C 109.5 . . ?
H15A C15 H15B 109.5 . . ?
H15A C15 H15C 109.5 . . ?
H15B C15 H15C 109.5 . . ?
Cl1 B1 Cl2 110.3(2) . . ?
Cl3 B1 Cl1 106.4(2) . . ?
Cl3 B1 Cl2 109.3(2) . . ?
C1 B1 Cl1 111.3(2) . . ?
C1 B1 Cl2 103.4(2) . . ?
C1 B1 Cl3 116.2(3) . . ?
H13C C13S H13D 108.6 . . ?
C14S C13S H13C 110.3 . . ?
C14S C13S H13D 110.3 . . ?
C12S C13S H13C 110.3 . . ?
C12S C13S H13D 110.3 . . ?
C12S C13S C14S 107.0(3) . . ?
C13S C14S H14C 109.4 . . ?
C13S C14S H14D 109.4 . . ?
H14C C14S H14D 108.0 . . ?
C15S C14S C13S 111.3(3) . . ?
C15S C14S H14C 109.4 . . ?
C15S C14S H14D 109.4 . . ?
C14S C15S H15D 109.5 . . ?
C14S C15S H15E 109.5 . . ?
C14S C15S H15F 109.5 . . ?
H15D C15S H15E 109.5 . . ?
H15D C15S H15F 109.5 . . ?
H15E C15S H15F 109.5 . . ?
N2 C12 C13 118.4(3) . . ?
N2 C12 H12A 107.7 . . ?
N2 C12 H12B 107.7 . . ?
C13 C12 H12A 107.7 . . ?
C13 C12 H12B 107.7 . . ?
H12A C12 H12B 107.1 . . ?
N2 C12S C13S 106.2(2) . . ?
N2 C12S H12C 110.5 . . ?
N2 C12S H12D 110.5 . . ?
C13S C12S H12C 110.5 . . ?
C13S C12S H12D 110.5 . . ?
H12C C12S H12D 108.7 . . ?

loop_
_geom_bond_atom_site_label_1
_geom_bond_atom_site_label_2
_geom_bond_distance
_geom_bond_site_symmetry_2
_geom_bond_publ_flag
Cl1 B1 1.854(4) . ?
Cl2 B1 1.874(4) . ?
Cl3 B1 1.834(4) . ?
P1 O1 1.466(2) . ?
P1 N3 1.638(3) . ?
P1 C2 1.800(3) . ?
P1 C3 1.808(3) 2_656 ?
N1 C1 1.347(4) . ?
N1 C2 1.390(4) . ?
N1 C4 1.483(4) . ?
N2 C1 1.356(4) . ?
N2 C3 1.390(4) . ?
N2 C12 1.503(3) . ?
N2 C12S 1.503(3) . ?
N3 C8 1.478(4) . ?
N3 C10 1.469(4) . ?
C1 B1 1.641(5) . ?
C2 C3 1.368(4) . ?
C3 P1 1.808(3) 2_656 ?
C4 H4A 0.9900 . ?
C4 H4B 0.9900 . ?
C4 C5 1.528(4) . ?
C5 H5A 0.9900 . ?
C5 H5B 0.9900 . ?
C5 C6 1.526(5) . ?
C6 H6A 0.9900 . ?
C6 H6B 0.9900 . ?
C6 C7 1.502(8) . ?
C7 H7A 0.9800 . ?
C7 H7B 0.9800 . ?
C7 H7C 0.9800 . ?
C8 H8A 0.9900 . ?
C8 H8B 0.9900 . ?
C8 C9 1.521(5) . ?
C9 H9A 0.9800 . ?
C9 H9B 0.9800 . ?
C9 H9C 0.9800 . ?
C10 H10A 0.9900 . ?
C10 H10B 0.9900 . ?
C10 C11 1.525(5) . ?
C11 H11A 0.9800 . ?
C11 H11B 0.9800 . ?
C11 H11C 0.9800 . ?
C13 H13A 0.9900 . ?
C13 H13B 0.9900 . ?
C13 C14 1.528(3) . ?
C13 C12 1.517(4) . ?
C14 H14A 0.9900 . ?
C14 H14B 0.9900 . ?
C14 C15 1.517(4) . ?
C15 H15A 0.9800 . ?
C15 H15B 0.9800 . ?
C15 H15C 0.9800 . ?
C13S H13C 0.9900 . ?
C13S H13D 0.9900 . ?
C13S C14S 1.528(3) . ?
C13S C12S 1.517(4) . ?
C14S H14C 0.9900 . ?
C14S H14D 0.9900 . ?
C14S C15S 1.517(4) . ?
C15S H15D 0.9800 . ?
C15S H15E 0.9800 . ?
C15S H15F 0.9800 . ?
C12 H12A 0.9900 . ?
C12 H12B 0.9900 . ?
C12S H12C 0.9900 . ?
C12S H12D 0.9900 . ?

loop_
_geom_torsion_atom_site_label_1
_geom_torsion_atom_site_label_2
_geom_torsion_atom_site_label_3
_geom_torsion_atom_site_label_4
_geom_torsion
_geom_torsion_site_symmetry_1
_geom_torsion_site_symmetry_2
_geom_torsion_site_symmetry_3
_geom_torsion_site_symmetry_4
_geom_torsion_publ_flag
P1 N3 C8 C9 130.4(3) . . . . ?
P1 N3 C10 C11 102.3(3) . . . . ?
P1 C2 C3 P1 -4.6(4) . . . 2_656 ?
P1 C2 C3 N2 -178.9(2) . . . . ?
O1 P1 N3 C8 -9.5(3) . . . . ?
O1 P1 N3 C10 -176.3(2) . . . . ?
O1 P1 C2 N1 -52.7(3) . . . . ?
O1 P1 C2 C3 125.6(3) . . . . ?
N1 C1 B1 Cl1 -141.1(3) . . . . ?
N1 C1 B1 Cl2 100.5(3) . . . . ?
N1 C1 B1 Cl3 -19.2(4) . . . . ?
N1 C2 C3 P1 173.9(2) . . . 2_656 ?
N1 C2 C3 N2 -0.4(3) . . . . ?
N1 C4 C5 C6 173.6(3) . . . . ?
N2 C1 B1 Cl1 50.2(4) . . . . ?
N2 C1 B1 Cl2 -68.2(4) . . . . ?
N2 C1 B1 Cl3 172.1(2) . . . . ?
N3 P1 C2 N1 73.5(3) . . . . ?
N3 P1 C2 C3 -108.2(3) . . . . ?
C1 N1 C2 P1 178.7(2) . . . . ?
C1 N1 C2 C3 0.0(3) . . . . ?
C1 N1 C4 C5 -81.3(4) . . . . ?
C1 N2 C3 P1 -174.1(2) . . . 2_656 ?
C1 N2 C3 C2 0.7(3) . . . . ?
C1 N2 C12 C13 -90.4(5) . . . . ?
C1 N2 C12S C13S -106.4(4) . . . . ?
C2 P1 N3 C8 -135.5(2) . . . . ?
C2 P1 N3 C10 57.8(3) . . . . ?
C2 N1 C1 N2 0.4(3) . . . . ?
C2 N1 C1 B1 -169.8(3) . . . . ?
C2 N1 C4 C5 93.8(3) . . . . ?
C3 P1 N3 C8 118.1(2) 2_656 . . . ?
C3 P1 N3 C10 -48.7(3) 2_656 . . . ?
C3 P1 C2 N1 -174.7(2) 2_656 . . . ?
C3 P1 C2 C3 3.6(3) 2_656 . . . ?
C3 N2 C1 N1 -0.6(3) . . . . ?
C3 N2 C1 B1 170.2(3) . . . . ?
C3 N2 C12 C13 79.7(5) . . . . ?
C3 N2 C12S C13S 88.7(4) . . . . ?
C4 N1 C1 N2 175.9(3) . . . . ?
C4 N1 C1 B1 5.7(5) . . . . ?
C4 N1 C2 P1 2.8(4) . . . . ?
C4 N1 C2 C3 -175.8(2) . . . . ?
C4 C5 C6 C7 63.5(5) . . . . ?
C8 N3 C10 C11 -64.5(4) . . . . ?
C10 N3 C8 C9 -62.6(4) . . . . ?
C14 C13 C12 N2 -170.3(4) . . . . ?
C14S C13S C12S N2 176.3(4) . . . . ?
C12 N2 C1 N1 170.2(3) . . . . ?
C12 N2 C1 B1 -18.9(5) . . . . ?
C12 N2 C3 P1 13.9(4) . . . 2_656 ?
C12 N2 C3 C2 -171.4(3) . . . . ?
C12 C13 C14 C15 -61.8(6) . . . . ?
C12S N2 C1 N1 -167.6(3) . . . . ?
C12S N2 C1 B1 3.2(5) . . . . ?
C12S N2 C3 P1 -7.6(4) . . . 2_656 ?
C12S N2 C3 C2 167.1(3) . . . . ?
C12S C13S C14S C15S -178.4(5) . . . . ?
